data_2238678
loop_
_publ_author_name
'Lyubartseva, Ganna'
'Parkin, Sean'
'Mallik, Uma Prasad'

_publ_section_title
;
 Bis[1-methoxy-2,2,2-tris(pyrazol-1-yl-\k<i>N</i>^2^)ethane]nickel(II)
 bis(trifluoromethanesulfonate) dihydrate
;
_journal_coeditor_code TK5252
_journal_issue 10
_journal_name_full 'Acta Crystallographica Section E'
_journal_page_first m532
_journal_page_last m533
_journal_paper_doi 10.1107/S1600536813024252
_journal_volume 69
_journal_year 2013
_chemical_formula_iupac '[Ni (C12 H14 N6 O)2] (C F3 O3 S)2, 2H2 O'
_chemical_formula_moiety 'C24 H28 N12 Ni O2 2+, 2(C F3 O3 S -), 2(H2 O)'
_chemical_formula_sum 'C26 H32 F6 N12 Ni O10 S2'
_chemical_formula_weight 909.46
_chemical_name_systematic
;
Bis[1-methoxy-2,2,2-tris(pyrazol-1-yl-\k<i>N</i>^2^)ethane]nickel(II)
bis(trifluoromethanesulfonate) dihydrate
;
_space_group_crystal_system triclinic
_space_group_IT_number 2
_space_group_name_Hall '-P 1'
_space_group_name_H-M_alt 'P -1'
_symmetry_space_group_name_Hall '-P 1'
_symmetry_space_group_name_H-M 'P -1'
_atom_sites_solution_hydrogens difmap
_atom_sites_solution_primary direct
_atom_sites_solution_secondary difmap
_audit_creation_method SHELXL-2013
_cell_angle_alpha 110.3990(10)
_cell_angle_beta 103.6650(10)
_cell_angle_gamma 97.3170(10)
_cell_formula_units_Z 1
_cell_length_a 8.5582(2)
_cell_length_b 9.6515(2)
_cell_length_c 12.2347(2)
_cell_measurement_reflns_used 25674
_cell_measurement_temperature 90.0(2)
_cell_measurement_theta_max 27.48
_cell_measurement_theta_min 1.00
_cell_volume 895.66(3)
_computing_cell_refinement 'SCALEPACK (Otwinowski & Minor, 1997)'
_computing_data_collection 'COLLECT (Nonius, 1998)'
_computing_data_reduction 'DENZO-SMN (Otwinowski & Minor, 1997)'
_computing_molecular_graphics 'XP in SHELXTL (Sheldrick, 2008<i>b</i>)'
_computing_publication_material 'SHELXL2013 (Sheldrick, 2008<i>b</i>)'
_computing_structure_refinement 'SHELXL2013 (Sheldrick, 2008<i>b</i>)'
_computing_structure_solution 'SHELXS97 (Sheldrick, 2008<i>b</i>)'
_diffrn_ambient_temperature 90.0(2)
_diffrn_detector_area_resol_mean 9.1
_diffrn_measured_fraction_theta_full 0.998
_diffrn_measured_fraction_theta_max 0.997
_diffrn_measurement_device_type 'Nonius KappaCCD diffractometer'
_diffrn_measurement_method '\f and \w scans at fixed \c = 55\%'
_diffrn_radiation_type MoK\a
_diffrn_radiation_wavelength 0.71073
_diffrn_reflns_av_R_equivalents 0.0234
_diffrn_reflns_limit_h_max 11
_diffrn_reflns_limit_h_min -11
_diffrn_reflns_limit_k_max 12
_diffrn_reflns_limit_k_min -12
_diffrn_reflns_limit_l_max 15
_diffrn_reflns_limit_l_min -15
_diffrn_reflns_number 25573
_diffrn_reflns_theta_full 25.242
_diffrn_reflns_theta_max 27.498
_diffrn_reflns_theta_min 1.863
_exptl_absorpt_coefficient_mu 0.762
_exptl_absorpt_correction_T_max 0.862
_exptl_absorpt_correction_T_min 0.760
_exptl_absorpt_correction_type multi-scan
_exptl_absorpt_process_details '(SADABS; Sheldrick, 2008<i>a</i>)'
_exptl_crystal_colour pink
_exptl_crystal_density_diffrn 1.686
_exptl_crystal_description block
_exptl_crystal_F_000 466
_exptl_crystal_size_max 0.260
_exptl_crystal_size_mid 0.220
_exptl_crystal_size_min 0.150
_refine_diff_density_max 0.469
_refine_diff_density_min -0.494
_refine_ls_extinction_method none
_refine_ls_goodness_of_fit_ref 1.066
_refine_ls_hydrogen_treatment mixed
_refine_ls_matrix_type full
_refine_ls_number_parameters 266
_refine_ls_number_reflns 4095
_refine_ls_number_restraints 0
_refine_ls_restrained_S_all 1.066
_refine_ls_R_factor_all 0.0329
_refine_ls_R_factor_gt 0.0291
_refine_ls_shift/su_max 0.000
_refine_ls_shift/su_mean 0.000
_refine_ls_structure_factor_coef Fsqd
_refine_ls_weighting_details 'w=1/[\s^2^(Fo^2^)+(0.0311P)^2^+0.6676P] where P=(Fo^2^+2Fc^2^)/3'
_refine_ls_weighting_scheme calc
_refine_ls_wR_factor_gt 0.0701
_refine_ls_wR_factor_ref 0.0719
_reflns_number_gt 3708
_reflns_number_total 4095
_reflns_threshold_expression I>2\s(I)
_cod_data_source_file tk5252.cif
_cod_data_source_block I
_cod_database_code 2238678
_shelx_space_group_comment
;
The symmetry employed for this shelxl refinement is uniquely defined
by the following loop, which should always be used as a source of
symmetry information in preference to the above space-group names.
They are only intended as comments.
;
_shelx_estimated_absorpt_t_min 0.827
_shelx_estimated_absorpt_t_max 0.894
_shelxl_version_number .2013

loop_
_space_group_symop_operation_xyz
'x, y, z'
'-x, -y, -z'

loop_
_atom_site_type_symbol
_atom_site_label
_atom_site_fract_x
_atom_site_fract_y
_atom_site_fract_z
_atom_site_U_iso_or_equiv
_atom_site_adp_type
_atom_site_calc_flag
_atom_site_occupancy
Ni Ni1 0.5000 0.5000 0.5000 0.01222(8) Uani d 1
N N1 0.44622(15) 0.29426(14) 0.35443(11) 0.0145(3) Uani d 1
N N2 0.30215(15) 0.25366(14) 0.26196(11) 0.0130(2) Uani d 1
C C1 0.52676(19) 0.18620(17) 0.31824(14) 0.0173(3) Uani d 1
H H1 0.6315 0.1839 0.3649 0.021 Uiso calc 1
C C2 0.43694(19) 0.07609(18) 0.20223(15) 0.0191(3) Uani d 1
H H2 0.4683 -0.0117 0.1563 0.023 Uiso calc 1
C C3 0.29420(19) 0.12165(17) 0.16891(14) 0.0167(3) Uani d 1
H H3 0.2062 0.0707 0.0948 0.020 Uiso calc 1
N N3 0.39074(15) 0.58147(14) 0.37338(11) 0.0149(3) Uani d 1
N N4 0.24408(15) 0.49654(14) 0.28723(11) 0.0130(2) Uani d 1
C C4 0.4154(2) 0.71338(18) 0.36109(14) 0.0173(3) Uani d 1
H H4 0.5085 0.7955 0.4093 0.021 Uiso calc 1
C C5 0.2853(2) 0.71481(18) 0.26739(15) 0.0192(3) Uani d 1
H H5 0.2738 0.7953 0.2407 0.023 Uiso calc 1
C C6 0.17837(19) 0.57573(18) 0.22245(14) 0.0169(3) Uani d 1
H H6 0.0772 0.5411 0.1581 0.020 Uiso calc 1
N N5 0.26178(15) 0.43228(14) 0.50146(11) 0.0139(2) Uani d 1
N N6 0.14141(15) 0.35547(14) 0.39195(11) 0.0125(2) Uani d 1
C C7 0.19545(19) 0.41516(17) 0.58503(14) 0.0160(3) Uani d 1
H H7 0.2508 0.4571 0.6704 0.019 Uiso calc 1
C C8 0.03292(19) 0.32692(18) 0.53068(14) 0.0170(3) Uani d 1
H H8 -0.0406 0.2992 0.5708 0.020 Uiso calc 1
C C9 0.00275(18) 0.28935(17) 0.40787(14) 0.0154(3) Uani d 1
H H9 -0.0963 0.2285 0.3453 0.018 Uiso calc 1
C C10 0.17782(18) 0.34450(16) 0.27853(13) 0.0127(3) Uani d 1
C C11 0.02317(18) 0.26347(17) 0.16833(13) 0.0147(3) Uani d 1
H H11A 0.0485 0.2605 0.0928 0.018 Uiso calc 1
H H11B -0.0137 0.1577 0.1596 0.018 Uiso calc 1
O O1 -0.10362(13) 0.34191(12) 0.18516(10) 0.0167(2) Uani d 1
C C12 -0.25257(19) 0.26218(19) 0.08624(15) 0.0204(3) Uani d 1
H H12A -0.2344 0.2595 0.0095 0.031 Uiso calc 1
H H12B -0.3413 0.3143 0.1009 0.031 Uiso calc 1
H H12C -0.2839 0.1581 0.0807 0.031 Uiso calc 1
S S1A 0.86275(5) 0.86391(4) 0.17962(3) 0.01557(9) Uani d 1
O O1A 0.76221(16) 0.97224(14) 0.17899(12) 0.0287(3) Uani d 1
O O2A 0.98159(15) 0.86458(15) 0.11398(11) 0.0272(3) Uani d 1
O O3A 0.92445(16) 0.85421(15) 0.29641(11) 0.0269(3) Uani d 1
F F1A 0.64625(13) 0.67273(12) -0.02656(9) 0.0292(2) Uani d 1
F F2A 0.79191(16) 0.56755(13) 0.07329(13) 0.0497(4) Uani d 1
F F3A 0.59605(16) 0.65956(16) 0.13326(12) 0.0500(4) Uani d 1
C C1A 0.7161(2) 0.68201(19) 0.08608(16) 0.0220(3) Uani d 1
O O1W 0.76122(18) 0.99331(17) 0.48585(14) 0.0368(3) Uani d 1
H H1W 0.848(3) 1.032(3) 0.563(3) 0.055 Uiso d 1
H H2W 0.812(3) 0.944(3) 0.429(3) 0.055 Uiso d 1

loop_
_atom_site_aniso_label
_atom_site_aniso_U_11
_atom_site_aniso_U_22
_atom_site_aniso_U_33
_atom_site_aniso_U_12
_atom_site_aniso_U_13
_atom_site_aniso_U_23
Ni1 0.01029(13) 0.01323(13) 0.01154(13) 0.00243(10) 0.00191(10) 0.00400(10)
N1 0.0101(6) 0.0164(6) 0.0136(6) 0.0031(5) 0.0010(5) 0.0037(5)
N2 0.0102(6) 0.0146(6) 0.0119(6) 0.0027(5) 0.0019(5) 0.0037(5)
C1 0.0134(7) 0.0180(7) 0.0198(8) 0.0051(6) 0.0045(6) 0.0062(6)
C2 0.0162(8) 0.0165(7) 0.0214(8) 0.0050(6) 0.0065(6) 0.0029(6)
C3 0.0150(7) 0.0159(7) 0.0152(7) 0.0021(6) 0.0040(6) 0.0022(6)
N3 0.0117(6) 0.0157(6) 0.0142(6) 0.0005(5) 0.0012(5) 0.0050(5)
N4 0.0105(6) 0.0148(6) 0.0117(6) 0.0019(5) 0.0011(5) 0.0048(5)
C4 0.0173(7) 0.0164(7) 0.0186(7) 0.0025(6) 0.0063(6) 0.0070(6)
C5 0.0202(8) 0.0193(7) 0.0218(8) 0.0052(6) 0.0068(6) 0.0119(6)
C6 0.0160(7) 0.0210(7) 0.0159(7) 0.0065(6) 0.0043(6) 0.0095(6)
N5 0.0119(6) 0.0166(6) 0.0105(6) 0.0030(5) 0.0014(5) 0.0036(5)
N6 0.0104(6) 0.0146(6) 0.0106(6) 0.0017(5) 0.0021(5) 0.0038(5)
C7 0.0177(7) 0.0181(7) 0.0132(7) 0.0058(6) 0.0054(6) 0.0061(6)
C8 0.0164(7) 0.0191(7) 0.0189(8) 0.0047(6) 0.0081(6) 0.0093(6)
C9 0.0120(7) 0.0151(7) 0.0189(7) 0.0023(5) 0.0049(6) 0.0066(6)
C10 0.0113(7) 0.0141(7) 0.0127(7) 0.0036(5) 0.0039(5) 0.0047(5)
C11 0.0113(7) 0.0170(7) 0.0124(7) 0.0032(6) 0.0013(6) 0.0032(6)
O1 0.0108(5) 0.0193(5) 0.0157(5) 0.0048(4) 0.0002(4) 0.0039(4)
C12 0.0122(7) 0.0224(8) 0.0213(8) 0.0019(6) -0.0030(6) 0.0082(7)
S1A 0.01472(18) 0.01723(18) 0.01564(18) 0.00405(14) 0.00441(14) 0.00749(14)
O1A 0.0262(7) 0.0202(6) 0.0351(7) 0.0104(5) 0.0029(5) 0.0081(5)
O2A 0.0200(6) 0.0363(7) 0.0205(6) -0.0021(5) 0.0088(5) 0.0067(5)
O3A 0.0297(7) 0.0335(7) 0.0178(6) 0.0073(5) 0.0035(5) 0.0128(5)
F1A 0.0236(5) 0.0295(5) 0.0251(5) -0.0015(4) -0.0035(4) 0.0091(4)
F2A 0.0461(8) 0.0180(5) 0.0645(9) 0.0101(5) -0.0122(6) 0.0102(6)
F3A 0.0399(7) 0.0563(8) 0.0458(7) -0.0180(6) 0.0195(6) 0.0166(6)
C1A 0.0208(8) 0.0204(8) 0.0266(9) 0.0036(6) 0.0052(7) 0.0129(7)
O1W 0.0266(7) 0.0383(8) 0.0339(8) 0.0027(6) 0.0103(6) 0.0014(6)

loop_
_atom_type_symbol
_atom_type_description
_atom_type_scat_dispersion_real
_atom_type_scat_dispersion_imag
_atom_type_scat_source
C C 0.0033 0.0016 'International Tables Vol C Tables 4.2.6.8 and 6.1.1.4'
H H 0.0000 0.0000 'International Tables Vol C Tables 4.2.6.8 and 6.1.1.4'
N N 0.0061 0.0033 'International Tables Vol C Tables 4.2.6.8 and 6.1.1.4'
O O 0.0106 0.0060 'International Tables Vol C Tables 4.2.6.8 and 6.1.1.4'
F F 0.0171 0.0103 'International Tables Vol C Tables 4.2.6.8 and 6.1.1.4'
S S 0.1246 0.1234 'International Tables Vol C Tables 4.2.6.8 and 6.1.1.4'
Ni Ni 0.3393 1.1124 'International Tables Vol C Tables 4.2.6.8 and 6.1.1.4'

loop_
_geom_angle_atom_site_label_1
_geom_angle_atom_site_label_2
_geom_angle_atom_site_label_3
_geom_angle_site_symmetry_1
_geom_angle_site_symmetry_3
_geom_angle
N1 Ni1 N1 . 2_666 180.0
N1 Ni1 N3 . 2_666 93.94(5)
N1 Ni1 N3 2_666 2_666 86.06(5)
N1 Ni1 N3 . . 86.06(5)
N1 Ni1 N3 2_666 . 93.94(5)
N3 Ni1 N3 2_666 . 180.0
N1 Ni1 N5 . . 84.59(5)
N1 Ni1 N5 2_666 . 95.41(5)
N3 Ni1 N5 2_666 . 95.27(5)
N3 Ni1 N5 . . 84.73(5)
N1 Ni1 N5 . 2_666 95.41(5)
N1 Ni1 N5 2_666 2_666 84.59(5)
N3 Ni1 N5 2_666 2_666 84.73(5)
N3 Ni1 N5 . 2_666 95.27(5)
N5 Ni1 N5 . 2_666 180.00(7)
C1 N1 N2 . . 105.55(12)
C1 N1 Ni1 . . 135.27(11)
N2 N1 Ni1 . . 118.89(9)
C3 N2 N1 . . 110.80(12)
C3 N2 C10 . . 129.99(12)
N1 N2 C10 . . 118.99(11)
N1 C1 C2 . . 111.08(14)
N1 C1 H1 . . 124.5
C2 C1 H1 . . 124.5
C3 C2 C1 . . 105.45(14)
C3 C2 H2 . . 127.3
C1 C2 H2 . . 127.3
N2 C3 C2 . . 107.11(13)
N2 C3 H3 . . 126.4
C2 C3 H3 . . 126.4
C4 N3 N4 . . 105.69(12)
C4 N3 Ni1 . . 135.09(11)
N4 N3 Ni1 . . 118.51(9)
C6 N4 N3 . . 110.71(12)
C6 N4 C10 . . 129.53(13)
N3 N4 C10 . . 119.72(12)
N3 C4 C5 . . 110.81(14)
N3 C4 H4 . . 124.6
C5 C4 H4 . . 124.6
C6 C5 C4 . . 105.58(14)
C6 C5 H5 . . 127.2
C4 C5 H5 . . 127.2
N4 C6 C5 . . 107.21(14)
N4 C6 H6 . . 126.4
C5 C6 H6 . . 126.4
C7 N5 N6 . . 105.40(12)
C7 N5 Ni1 . . 134.47(10)
N6 N5 Ni1 . . 118.35(9)
C9 N6 N5 . . 110.86(12)
C9 N6 C10 . . 129.46(12)
N5 N6 C10 . . 119.50(12)
N5 C7 C8 . . 111.13(14)
N5 C7 H7 . . 124.4
C8 C7 H7 . . 124.4
C9 C8 C7 . . 105.44(13)
C9 C8 H8 . . 127.3
C7 C8 H8 . . 127.3
N6 C9 C8 . . 107.16(13)
N6 C9 H9 . . 126.4
C8 C9 H9 . . 126.4
N4 C10 N6 . . 109.51(11)
N4 C10 N2 . . 109.13(11)
N6 C10 N2 . . 108.63(11)
N4 C10 C11 . . 111.11(12)
N6 C10 C11 . . 110.71(12)
N2 C10 C11 . . 107.69(11)
O1 C11 C10 . . 109.35(12)
O1 C11 H11A . . 109.8
C10 C11 H11A . . 109.8
O1 C11 H11B . . 109.8
C10 C11 H11B . . 109.8
H11A C11 H11B . . 108.3
C11 O1 C12 . . 110.04(11)
O1 C12 H12A . . 109.5
O1 C12 H12B . . 109.5
H12A C12 H12B . . 109.5
O1 C12 H12C . . 109.5
H12A C12 H12C . . 109.5
H12B C12 H12C . . 109.5
O1A S1A O2A . . 114.77(8)
O1A S1A O3A . . 114.93(8)
O2A S1A O3A . . 114.87(8)
O1A S1A C1A . . 103.12(8)
O2A S1A C1A . . 103.04(8)
O3A S1A C1A . . 103.80(8)
F3A C1A F2A . . 108.54(15)
F3A C1A F1A . . 107.47(14)
F2A C1A F1A . . 106.24(14)
F3A C1A S1A . . 112.04(12)
F2A C1A S1A . . 110.88(12)
F1A C1A S1A . . 111.42(11)
H1W O1W H2W . . 104(2)

loop_
_geom_bond_atom_site_label_1
_geom_bond_atom_site_label_2
_geom_bond_site_symmetry_2
_geom_bond_distance
Ni1 N1 . 2.0594(12)
Ni1 N1 2_666 2.0594(12)
Ni1 N3 2_666 2.0602(13)
Ni1 N3 . 2.0602(13)
Ni1 N5 . 2.0664(12)
Ni1 N5 2_666 2.0664(12)
N1 C1 . 1.3283(19)
N1 N2 . 1.3648(17)
N2 C3 . 1.3617(19)
N2 C10 . 1.4689(18)
C1 C2 . 1.400(2)
C1 H1 . 0.9500
C2 C3 . 1.370(2)
C2 H2 . 0.9500
C3 H3 . 0.9500
N3 C4 . 1.330(2)
N3 N4 . 1.3671(17)
N4 C6 . 1.3600(19)
N4 C10 . 1.4618(18)
C4 C5 . 1.402(2)
C4 H4 . 0.9500
C5 C6 . 1.370(2)
C5 H5 . 0.9500
C6 H6 . 0.9500
N5 C7 . 1.3278(19)
N5 N6 . 1.3664(17)
N6 C9 . 1.3625(19)
N6 C10 . 1.4643(18)
C7 C8 . 1.403(2)
C7 H7 . 0.9500
C8 C9 . 1.367(2)
C8 H8 . 0.9500
C9 H9 . 0.9500
C10 C11 . 1.529(2)
C11 O1 . 1.4140(18)
C11 H11A . 0.9900
C11 H11B . 0.9900
O1 C12 . 1.4331(18)
C12 H12A . 0.9800
C12 H12B . 0.9800
C12 H12C . 0.9800
S1A O1A . 1.4371(12)
S1A O2A . 1.4378(12)
S1A O3A . 1.4418(12)
S1A C1A . 1.8237(17)
F1A C1A . 1.333(2)
F2A C1A . 1.332(2)
F3A C1A . 1.322(2)
O1W H1W . 0.97(3)
O1W H2W . 0.94(3)

loop_
_geom_hbond_atom_site_label_D
_geom_hbond_atom_site_label_H
_geom_hbond_atom_site_label_A
_geom_hbond_site_symmetry_A
_geom_hbond_distance_DH
_geom_hbond_distance_HA
_geom_hbond_distance_DA
_geom_hbond_angle_DHA
O1W H2W O3A . 0.94(3) 2.06(3) 2.994(2) 174(2)
O1W H1W O3A 2_776 0.97(3) 2.12(3) 3.0613(19) 163(2)

loop_
_geom_torsion_atom_site_label_1
_geom_torsion_atom_site_label_2
_geom_torsion_atom_site_label_3
_geom_torsion_atom_site_label_4
_geom_torsion
C1 N1 N2 C3 -0.31(16)
Ni1 N1 N2 C3 174.45(10)
C1 N1 N2 C10 174.92(12)
Ni1 N1 N2 C10 -10.32(16)
N2 N1 C1 C2 0.58(17)
Ni1 N1 C1 C2 -172.90(11)
N1 C1 C2 C3 -0.63(19)
N1 N2 C3 C2 -0.07(17)
C10 N2 C3 C2 -174.63(14)
C1 C2 C3 N2 0.41(18)
C4 N3 N4 C6 -0.20(16)
Ni1 N3 N4 C6 171.53(10)
C4 N3 N4 C10 -178.26(12)
Ni1 N3 N4 C10 -6.53(16)
N4 N3 C4 C5 0.07(17)
Ni1 N3 C4 C5 -169.62(11)
N3 C4 C5 C6 0.09(18)
N3 N4 C6 C5 0.26(17)
C10 N4 C6 C5 178.07(14)
C4 C5 C6 N4 -0.20(17)
C7 N5 N6 C9 -1.01(16)
Ni1 N5 N6 C9 166.00(10)
C7 N5 N6 C10 -176.59(12)
Ni1 N5 N6 C10 -9.58(16)
N6 N5 C7 C8 0.35(17)
Ni1 N5 C7 C8 -163.56(11)
N5 C7 C8 C9 0.41(18)
N5 N6 C9 C8 1.28(17)
C10 N6 C9 C8 176.30(14)
C7 C8 C9 N6 -1.00(17)
C6 N4 C10 N6 -114.34(16)
N3 N4 C10 N6 63.30(16)
C6 N4 C10 N2 126.87(15)
N3 N4 C10 N2 -55.48(16)
C6 N4 C10 C11 8.3(2)
N3 N4 C10 C11 -174.09(12)
C9 N6 C10 N4 132.03(15)
N5 N6 C10 N4 -53.32(16)
C9 N6 C10 N2 -108.88(16)
N5 N6 C10 N2 65.78(16)
C9 N6 C10 C11 9.2(2)
N5 N6 C10 C11 -176.17(12)
C3 N2 C10 N4 -120.06(16)
N1 N2 C10 N4 65.75(16)
C3 N2 C10 N6 120.60(16)
N1 N2 C10 N6 -53.58(16)
C3 N2 C10 C11 0.7(2)
N1 N2 C10 C11 -173.53(12)
N4 C10 C11 O1 -64.66(15)
N6 C10 C11 O1 57.25(15)
N2 C10 C11 O1 175.87(11)
C10 C11 O1 C12 -176.45(12)
O1A S1A C1A F3A -60.94(14)
O2A S1A C1A F3A 179.35(13)
O3A S1A C1A F3A 59.25(14)
O1A S1A C1A F2A 177.62(13)
O2A S1A C1A F2A 57.91(14)
O3A S1A C1A F2A -62.19(14)
O1A S1A C1A F1A 59.51(14)
O2A S1A C1A F1A -60.20(13)
O3A S1A C1A F1A 179.70(12)
